data_7155321
loop_
_publ_author_name
'Chi, Yongjian'
'Qiu, Lihua'
'Xu, Xinfang'

_publ_section_title
;
 Highly enantioselective synthesis of spirocyclopropyloxindoles via a
 Rh(ii)-catalyzed asymmetric cyclopropanation reaction.
;
_journal_issue 44
_journal_name_full 'Organic &amp; biomolecular chemistry'
_journal_page_first 10357
_journal_page_last 10361
_journal_paper_doi 10.1039/c6ob02160c
_journal_volume 14
_journal_year 2016
_chemical_absolute_configuration ad
_chemical_formula_moiety 'C22 H19 Cl N O3'
_chemical_formula_sum 'C22 H19 Cl N O3'
_chemical_formula_weight 380.83
_chemical_name_systematic
'(1S,1R,6R)-tert-butyl 6'-chloro-2'-oxo-6,6a-dihydro-1H-spiro[cyclopropa[a]indene-1,3'-indoline]-1'-carboxylate'
_space_group_crystal_system orthorhombic
_space_group_IT_number 19
_space_group_name_Hall 'P 2ac 2ab'
_space_group_name_H-M_alt 'P 21 21 21'
_symmetry_space_group_name_Hall 'P 2ac 2ab'
_symmetry_space_group_name_H-M 'P 21 21 21'
_atom_sites_solution_hydrogens geom
_atom_sites_solution_primary direct
_atom_sites_solution_secondary difmap
_audit_creation_date 2015-12-24
_audit_creation_method
;
Olex2 1.2
(compiled 2015.01.26 svn.r3150 for OlexSys, GUI svn.r4998)
;
_audit_update_record
;
2016-01-18 deposited with the CCDC.
2016-10-18 downloaded from the CCDC.
;
_cell_angle_alpha 90.00
_cell_angle_beta 90.00
_cell_angle_gamma 90.00
_cell_formula_units_Z 4
_cell_length_a 7.3670(3)
_cell_length_b 12.1881(3)
_cell_length_c 21.7372(5)
_cell_measurement_reflns_used 5148
_cell_measurement_temperature 293(2)
_cell_measurement_theta_max 72.7470
_cell_measurement_theta_min 3.6620
_cell_volume 1951.78(10)
_computing_cell_refinement
;
CrysAlisPro, Agilent Technologies,
Version 1.171.36.32 (release 02-08-2013 CrysAlis171 .NET)
(compiled Aug  2 2013,16:46:58)
;
_computing_data_collection
;
CrysAlisPro, Agilent Technologies,
Version 1.171.36.32 (release 02-08-2013 CrysAlis171 .NET)
(compiled Aug  2 2013,16:46:58)
;
_computing_data_reduction
;
CrysAlisPro, Agilent Technologies,
Version 1.171.36.32 (release 02-08-2013 CrysAlis171 .NET)
(compiled Aug  2 2013,16:46:58)
;
_computing_molecular_graphics 'Olex2 (Dolomanov et al., 2009)'
_computing_publication_material 'Olex2 (Dolomanov et al., 2009)'
_computing_structure_refinement 'XL (Sheldrick, 2008)'
_computing_structure_solution 'XS (Sheldrick, 2008)'
_diffrn_ambient_temperature 293(2)
_diffrn_detector_area_resol_mean 10.4471
_diffrn_measured_fraction_theta_full 0.992
_diffrn_measured_fraction_theta_max 0.992
_diffrn_measurement_details
;
  1 omega  -41.00   36.00   1.0000    2.0000
omega____ theta____ kappa____ phi______ frames
    -      -40.1093   37.0000  -30.0000 77

  2 omega  -48.00   35.00   1.0000    2.0000
omega____ theta____ kappa____ phi______ frames
    -      -40.1093   37.0000   90.0000 83

  3 omega  -31.00    5.00   1.0000    2.0000
omega____ theta____ kappa____ phi______ frames
    -      -40.1093   37.0000 -180.0000 36

  4 omega   -2.00   25.00   1.0000    2.0000
omega____ theta____ kappa____ phi______ frames
    -       40.1093  -99.0000  -60.0000 27

  5 omega   25.00   51.00   1.0000    2.0000
omega____ theta____ kappa____ phi______ frames
    -       40.1093 -125.0000   30.0000 26

  6 omega   46.00   85.00   1.0000    4.0000
omega____ theta____ kappa____ phi______ frames
    -      105.9522  -30.0000  150.0000 39

  7 omega  107.00  175.00   1.0000    4.0000
omega____ theta____ kappa____ phi______ frames
    -      105.9522  111.0000 -180.0000 68

  8 omega   31.00   60.00   1.0000    4.0000
omega____ theta____ kappa____ phi______ frames
    -      105.9522  -30.0000  -30.0000 29

  9 omega   41.00   95.00   1.0000    4.0000
omega____ theta____ kappa____ phi______ frames
    -      105.9522  -45.0000 -150.0000 54

 10 omega   33.00   92.00   1.0000    4.0000
omega____ theta____ kappa____ phi______ frames
    -      105.9522  -45.0000  120.0000 59

 11 omega  107.00  173.00   1.0000    4.0000
omega____ theta____ kappa____ phi______ frames
    -      105.9522  111.0000   90.0000 66

 12 omega   56.00   91.00   1.0000    4.0000
omega____ theta____ kappa____ phi______ frames
    -      105.9522  -30.0000  -90.0000 35

 13 omega  105.00  175.00   1.0000    4.0000
omega____ theta____ kappa____ phi______ frames
    -      105.9522   61.0000  -90.0000 70

 14 omega -114.00  -11.00   1.0000    2.0000
omega____ theta____ kappa____ phi______ frames
    -      -40.1093  -57.0000  -90.0000 103

 15 omega -114.00  -10.00   1.0000    2.0000
omega____ theta____ kappa____ phi______ frames
    -      -40.1093  -60.0000   13.0000 104

 16 omega -114.00  -11.00   1.0000    2.0000
omega____ theta____ kappa____ phi______ frames
    -      -40.1093  -57.0000 -180.0000 103

 17 omega   75.00  178.00   1.0000    4.0000
omega____ theta____ kappa____ phi______ frames
    -      105.9522   30.0000    0.0000 103

 18 omega   28.00  116.00   1.0000    4.0000
omega____ theta____ kappa____ phi______ frames
    -      105.9522 -111.0000  150.0000 88

 19 omega   75.00  178.00   1.0000    4.0000
omega____ theta____ kappa____ phi______ frames
    -      105.9522   30.0000 -120.0000 103

 20 omega   45.00  178.00   1.0000    4.0000
omega____ theta____ kappa____ phi______ frames
    -      105.9522   15.0000  150.0000 133
;
_diffrn_measurement_device_type 'Xcalibur, Atlas, Gemini'
_diffrn_measurement_method '\w scans'
_diffrn_orient_matrix_UB_11 0.0975918000
_diffrn_orient_matrix_UB_12 -0.0106885000
_diffrn_orient_matrix_UB_13 -0.0623841000
_diffrn_orient_matrix_UB_21 -0.1351217000
_diffrn_orient_matrix_UB_22 -0.0900210000
_diffrn_orient_matrix_UB_23 -0.0194979000
_diffrn_orient_matrix_UB_31 -0.1261330000
_diffrn_orient_matrix_UB_32 0.0880763000
_diffrn_orient_matrix_UB_33 -0.0274884000
_diffrn_radiation_monochromator graphite
_diffrn_radiation_type CuK\a
_diffrn_radiation_wavelength 1.54184
_diffrn_reflns_av_R_equivalents 0.0365
_diffrn_reflns_av_unetI/netI 0.0246
_diffrn_reflns_limit_h_max 8
_diffrn_reflns_limit_h_min -9
_diffrn_reflns_limit_k_max 15
_diffrn_reflns_limit_k_min -14
_diffrn_reflns_limit_l_max 25
_diffrn_reflns_limit_l_min -27
_diffrn_reflns_number 15887
_diffrn_reflns_theta_full 73.67
_diffrn_reflns_theta_max 73.67
_diffrn_reflns_theta_min 4.07
_diffrn_source 'Enhance (Cu) X-ray Source'
_exptl_absorpt_coefficient_mu 1.909
_exptl_absorpt_correction_T_max 1.00000
_exptl_absorpt_correction_T_min 0.42467
_exptl_absorpt_correction_type multi-scan
_exptl_absorpt_process_details
;
CrysAlisPro, Agilent Technologies,
Version 1.171.36.32 (release 02-08-2013 CrysAlis171 .NET)
(compiled Aug  2 2013,16:46:58)
Empirical absorption correction using spherical harmonics,
 implemented in SCALE3 ABSPACK scaling algorithm.
;
_exptl_crystal_colour 'clear light colourless'
_exptl_crystal_density_diffrn 1.296
_exptl_crystal_density_method 'not measured'
_exptl_crystal_description block
_exptl_crystal_F_000 796
_exptl_crystal_size_max 0.3500
_exptl_crystal_size_mid 0.2500
_exptl_crystal_size_min 0.1500
_refine_diff_density_max 0.281
_refine_diff_density_min -0.234
_refine_diff_density_rms 0.047
_refine_ls_abs_structure_details 'Flack H D (1983), Acta Cryst. A39, 876-881'
_refine_ls_abs_structure_Flack -0.01(2)
_refine_ls_extinction_method none
_refine_ls_goodness_of_fit_ref 1.066
_refine_ls_hydrogen_treatment constr
_refine_ls_matrix_type full
_refine_ls_number_parameters 277
_refine_ls_number_reflns 3871
_refine_ls_number_restraints 18
_refine_ls_restrained_S_all 1.067
_refine_ls_R_factor_all 0.0577
_refine_ls_R_factor_gt 0.0474
_refine_ls_shift/su_max 0.000
_refine_ls_shift/su_mean 0.000
_refine_ls_structure_factor_coef Fsqd
_refine_ls_weighting_details 'calc w=1/[\s^2^(Fo^2^)+(0.1000P)^2^+0.0000P] where P=(Fo^2^+2Fc^2^)/3'
_refine_ls_weighting_scheme calc
_refine_ls_wR_factor_gt 0.1366
_refine_ls_wR_factor_ref 0.1482
_reflns_number_gt 3257
_reflns_number_total 3871
_reflns_threshold_expression >2sigma(I)
_cod_data_source_file c6ob02160c2.cif
_cod_data_source_block g151224a
_cod_depositor_comments 'Adding full bibliography for 7155321--7155323.cif.'
_cod_original_cell_volume 1951.79(10)
_cod_database_code 7155321
_reflns_odcompleteness_completeness 99.95
_reflns_odcompleteness_iscentric 1
_reflns_odcompleteness_theta 66.97
_olex2_refinement_description
;
1. Fixed Uiso
 At 1.2 times of:
  All C(H) groups
 At 1.5 times of:
  All C(H,H,H) groups
2. Rigid bond restraints
 C20, C21, C22, C20A, C21A, C22A
 with sigma for 1-2 distances of 0.002 and sigma for 1-3 distances of 0.002
3. Uiso/Uaniso restraints and constraints
C20 \\sim C21 \\sim C22 \\sim C20A \\sim C21A \\sim C22A: within 1.7A with
sigma of 0.002 and sigma for terminal atoms of 0.004
4. Others
 Fixed Sof: C20(0.5) H20A(0.5) H20B(0.5) H20C(0.5) C20A(0.5) H20D(0.5)
 H20E(0.5) H20F(0.5) C21(0.5) H21A(0.5) H21B(0.5) H21C(0.5) C21A(0.5) H21D(0.5)
 H21E(0.5) H21F(0.5) C22(0.5) H22A(0.5) H22B(0.5) H22C(0.5) C22A(0.5) H22D(0.5)
 H22E(0.5) H22F(0.5)
5.a Ternary CH refined with riding coordinates:
 C7(H7), C8(H8)
5.b Aromatic/amide H refined with riding coordinates:
 C1(H1), C2(H2), C3(H3), C4(H4), C9(H9), C12(H12), C13(H13), C15(H15)
5.c Idealised Me refined as rotating group:
 C20(H20A,H20B,H20C), C20A(H20D,H20E,H20F), C21(H21A,H21B,H21C), C21A(H21D,
 H21E,H21F), C22(H22A,H22B,H22C), C22A(H22D,H22E,H22F)
;
_olex2_date_sample_data_collection 2015-12-24
_olex2_submission_special_instructions 'No special instructions were received'

loop_
_space_group_symop_id
_space_group_symop_operation_xyz
1 'x, y, z'
2 '-x+1/2, -y, z+1/2'
3 'x+1/2, -y+1/2, -z'
4 '-x, y+1/2, -z+1/2'

loop_
_atom_site_label
_atom_site_type_symbol
_atom_site_fract_x
_atom_site_fract_y
_atom_site_fract_z
_atom_site_U_iso_or_equiv
_atom_site_adp_type
_atom_site_occupancy
_atom_site_calc_flag
_atom_site_disorder_assembly
_atom_site_disorder_group
_atom_site_refinement_flags_posn
_atom_site_refinement_flags_adp
C1 C 0.2632(5) -0.3646(3) -0.03778(16) 0.0735(8) Uani 1 d . . . .
H1 H 0.3680 -0.3828 -0.0162 0.088 Uiso 1 calc . . R .
C2 C 0.2726(7) -0.3073(3) -0.0928(2) 0.0937(13) Uani 1 d . . . .
H2 H 0.3847 -0.2856 -0.1083 0.112 Uiso 1 calc . . R .
C3 C 0.1162(9) -0.2826(3) -0.12465(18) 0.1041(15) Uani 1 d . . . .
H3 H 0.1246 -0.2447 -0.1617 0.125 Uiso 1 calc . . R .
C4 C -0.0528(7) -0.3125(3) -0.10296(16) 0.0895(11) Uani 1 d . . . .
H4 H -0.1571 -0.2954 -0.1251 0.107 Uiso 1 calc . . R .
C5 C -0.0642(5) -0.3687(2) -0.04743(13) 0.0649(7) Uani 1 d . . . .
C6 C 0.0930(4) -0.3941(2) -0.01573(13) 0.0565(6) Uani 1 d . . . .
C7 C 0.0499(4) -0.4524(2) 0.04243(11) 0.0539(5) Uani 1 d . . . .
H7 H 0.1149 -0.4330 0.0802 0.065 Uiso 1 calc . . R .
C8 C -0.1538(4) -0.4618(2) 0.04336(13) 0.0584(6) Uani 1 d . . . .
H8 H -0.2170 -0.4494 0.0824 0.070 Uiso 1 calc . . R .
C9 C -0.2289(4) -0.4088(3) -0.01374(16) 0.0691(8) Uani 1 d . . . .
H9 H -0.3498 -0.4025 -0.0255 0.083 Uiso 1 calc . . R .
C10 C -0.0389(4) -0.56640(19) 0.03654(9) 0.0504(5) Uani 1 d . . . .
C11 C -0.0343(4) -0.64521(19) -0.01538(10) 0.0479(5) Uani 1 d . . . .
C12 C -0.0314(5) -0.6320(2) -0.07851(11) 0.0610(6) Uani 1 d . . . .
H12 H -0.0303 -0.5621 -0.0957 0.073 Uiso 1 calc . . R .
C13 C -0.0302(5) -0.7252(2) -0.11621(10) 0.0607(6) Uani 1 d . . . .
H13 H -0.0251 -0.7177 -0.1588 0.073 Uiso 1 calc . . R .
C14 C -0.0364(4) -0.82742(19) -0.09020(10) 0.0513(5) Uani 1 d . . . .
C15 C -0.0390(4) -0.84363(19) -0.02712(10) 0.0505(5) Uani 1 d . . . .
H15 H -0.0424 -0.9137 -0.0102 0.061 Uiso 1 calc . . R .
C16 C -0.0362(3) -0.75090(18) 0.00961(9) 0.0450(4) Uani 1 d . . . .
C17 C -0.0318(4) -0.6332(2) 0.09377(10) 0.0545(5) Uani 1 d . . . .
C18 C -0.0325(4) -0.8376(2) 0.11348(10) 0.0533(5) Uani 1 d . . . .
C19 C -0.0368(6) -0.8926(3) 0.22112(12) 0.0783(9) Uani 1 d . . . .
C20 C -0.109(3) -0.817(3) 0.2785(11) 0.124(7) Uani 0.50 d A 1 . U
H20A H -0.1005 -0.8581 0.3161 0.186 Uiso 0.50 calc A 1 GR .
H20B H -0.2334 -0.7968 0.2715 0.186 Uiso 0.50 calc A 1 GR .
H20C H -0.0360 -0.7521 0.2816 0.186 Uiso 0.50 calc A 1 GR .
C20A C -0.006(3) -0.827(3) 0.2763(11) 0.125(7) Uani 0.50 d A 2 . U
H20D H -0.0689 -0.7583 0.2725 0.188 Uiso 0.50 calc A 2 GR .
H20E H 0.1215 -0.8137 0.2811 0.188 Uiso 0.50 calc A 2 GR .
H20F H -0.0510 -0.8659 0.3116 0.188 Uiso 0.50 calc A 2 GR .
C21 C -0.181(6) -0.987(2) 0.2142(17) 0.086(4) Uani 0.50 d A 1 . U
H21A H -0.1923 -1.0252 0.2525 0.129 Uiso 0.50 calc A 1 GR .
H21B H -0.1420 -1.0369 0.1827 0.129 Uiso 0.50 calc A 1 GR .
H21C H -0.2959 -0.9557 0.2030 0.129 Uiso 0.50 calc A 1 GR .
C21A C -0.202(6) -0.954(2) 0.2185(17) 0.087(4) Uani 0.50 d A 2 . U
H21D H -0.1984 -1.0111 0.2487 0.130 Uiso 0.50 calc A 2 GR .
H21E H -0.2151 -0.9851 0.1783 0.130 Uiso 0.50 calc A 2 GR .
H21F H -0.3021 -0.9058 0.2268 0.130 Uiso 0.50 calc A 2 GR .
C22 C 0.149(3) -0.9235(16) 0.2285(9) 0.114(5) Uani 0.50 d A 1 . U
H22A H 0.2218 -0.8590 0.2350 0.170 Uiso 0.50 calc A 1 GR .
H22B H 0.1905 -0.9606 0.1921 0.170 Uiso 0.50 calc A 1 GR .
H22C H 0.1611 -0.9715 0.2633 0.170 Uiso 0.50 calc A 1 GR .
C22A C 0.131(3) -0.9744(14) 0.2127(9) 0.113(5) Uani 0.50 d A 2 . U
H22D H 0.1114 -1.0194 0.1771 0.170 Uiso 0.50 calc A 2 GR .
H22E H 0.1414 -1.0203 0.2485 0.170 Uiso 0.50 calc A 2 GR .
H22F H 0.2404 -0.9328 0.2076 0.170 Uiso 0.50 calc A 2 GR .
Cl1 Cl -0.03981(13) -0.94194(6) -0.13809(3) 0.0742(2) Uani 1 d . . . .
N1 N -0.0360(3) -0.74471(16) 0.07530(8) 0.0505(4) Uani 1 d . . . .
O1 O -0.0282(4) -0.59948(16) 0.14569(8) 0.0769(6) Uani 1 d . . . .
O2 O -0.0196(4) -0.92827(16) 0.09384(8) 0.0825(8) Uani 1 d . . . .
O3 O -0.0447(4) -0.80938(16) 0.17107(8) 0.0839(7) Uani 1 d A . . .

loop_
_atom_site_aniso_label
_atom_site_aniso_U_11
_atom_site_aniso_U_22
_atom_site_aniso_U_33
_atom_site_aniso_U_23
_atom_site_aniso_U_13
_atom_site_aniso_U_12
C1 0.0778(19) 0.0473(17) 0.095(2) -0.0084(15) 0.0198(16) -0.0045(13)
C2 0.122(3) 0.058(2) 0.100(3) -0.0050(19) 0.045(3) -0.009(2)
C3 0.174(5) 0.066(2) 0.073(2) 0.0105(17) 0.023(3) -0.006(3)
C4 0.133(3) 0.0585(18) 0.0770(19) 0.0101(15) -0.009(2) 0.000(2)
C5 0.084(2) 0.0395(13) 0.0708(15) -0.0044(11) -0.0052(15) 0.0001(14)
C6 0.0638(15) 0.0397(13) 0.0662(15) -0.0064(10) 0.0035(12) -0.0032(10)
C7 0.0648(14) 0.0404(12) 0.0565(12) -0.0099(9) -0.0024(12) -0.0043(12)
C8 0.0631(14) 0.0431(15) 0.0688(15) -0.0100(11) 0.0071(12) -0.0021(11)
C9 0.0625(16) 0.0554(17) 0.089(2) -0.0048(14) -0.0115(15) -0.0004(12)
C10 0.0643(12) 0.0419(12) 0.0450(10) -0.0048(8) 0.0023(11) -0.0006(11)
C11 0.0552(11) 0.0428(11) 0.0456(10) -0.0046(8) -0.0006(10) 0.0000(10)
C12 0.0868(17) 0.0483(13) 0.0478(11) 0.0034(9) 0.0021(13) 0.0041(14)
C13 0.0776(17) 0.0642(16) 0.0402(10) -0.0036(9) -0.0050(11) 0.0045(14)
C14 0.0546(12) 0.0506(13) 0.0489(11) -0.0123(9) -0.0068(11) 0.0039(11)
C15 0.0606(12) 0.0435(12) 0.0474(10) -0.0059(8) -0.0034(11) -0.0004(11)
C16 0.0479(10) 0.0450(11) 0.0421(10) -0.0015(8) 0.0003(9) -0.0019(10)
C17 0.0722(15) 0.0441(12) 0.0472(11) -0.0045(9) 0.0031(12) -0.0023(13)
C18 0.0673(14) 0.0491(13) 0.0434(10) 0.0030(9) 0.0044(11) -0.0029(12)
C19 0.123(3) 0.0672(19) 0.0441(12) 0.0120(11) -0.0045(17) -0.013(2)
C20 0.24(2) 0.092(6) 0.040(3) -0.002(3) 0.011(12) -0.017(16)
C20A 0.24(2) 0.091(6) 0.043(3) -0.002(3) -0.003(12) -0.019(16)
C21 0.117(10) 0.071(14) 0.071(5) 0.014(9) 0.012(5) -0.016(11)
C21A 0.116(9) 0.077(14) 0.067(5) 0.017(10) 0.014(5) -0.014(11)
C22 0.112(6) 0.134(15) 0.094(10) 0.059(9) -0.017(6) -0.017(10)
C22A 0.113(6) 0.129(15) 0.098(10) 0.061(9) -0.013(6) -0.014(10)
Cl1 0.0962(5) 0.0668(4) 0.0595(3) -0.0256(3) -0.0123(4) 0.0074(4)
N1 0.0687(12) 0.0431(10) 0.0395(8) -0.0027(7) -0.0004(9) -0.0048(10)
O1 0.1319(19) 0.0556(11) 0.0432(8) -0.0119(7) 0.0043(11) -0.0048(12)
O2 0.147(2) 0.0485(10) 0.0525(9) 0.0030(7) 0.0214(12) 0.0098(13)
O3 0.156(2) 0.0545(10) 0.0409(8) 0.0033(7) -0.0030(12) -0.0111(14)

loop_
_atom_type_symbol
_atom_type_description
_atom_type_scat_dispersion_real
_atom_type_scat_dispersion_imag
_atom_type_scat_source
C C 0.0181 0.0091 'International Tables Vol C Tables 4.2.6.8 and 6.1.1.4'
H H 0.0000 0.0000 'International Tables Vol C Tables 4.2.6.8 and 6.1.1.4'
Cl Cl 0.3639 0.7018 'International Tables Vol C Tables 4.2.6.8 and 6.1.1.4'
N N 0.0311 0.0180 'International Tables Vol C Tables 4.2.6.8 and 6.1.1.4'
O O 0.0492 0.0322 'International Tables Vol C Tables 4.2.6.8 and 6.1.1.4'

loop_
_geom_angle_atom_site_label_1
_geom_angle_atom_site_label_2
_geom_angle_atom_site_label_3
_geom_angle
C2 C1 H1 120.9
C2 C1 C6 118.2(4)
C6 C1 H1 120.9
C1 C2 H2 120.0
C3 C2 C1 120.1(4)
C3 C2 H2 120.0
C2 C3 H3 119.2
C2 C3 C4 121.7(3)
C4 C3 H3 119.2
C3 C4 H4 120.6
C3 C4 C5 118.8(4)
C5 C4 H4 120.6
C4 C5 C9 129.3(4)
C6 C5 C4 119.5(4)
C6 C5 C9 111.2(2)
C1 C6 C7 127.6(3)
C5 C6 C1 121.7(3)
C5 C6 C7 110.6(2)
C6 C7 H7 119.6
C6 C7 C8 105.1(2)
C6 C7 C10 116.85(19)
C8 C7 H7 119.6
C8 C7 C10 60.57(19)
C10 C7 H7 119.6
C7 C8 H8 118.3
C7 C8 C10 60.87(18)
C9 C8 C7 108.8(2)
C9 C8 H8 118.3
C9 C8 C10 118.6(2)
C10 C8 H8 118.3
C5 C9 C8 104.2(2)
C5 C9 H9 127.9
C8 C9 H9 127.9
C8 C10 C7 58.56(17)
C11 C10 C7 129.6(2)
C11 C10 C8 128.6(2)
C11 C10 C17 106.32(19)
C17 C10 C7 114.15(19)
C17 C10 C8 113.1(2)
C12 C11 C10 132.9(2)
C12 C11 C16 119.6(2)
C16 C11 C10 107.52(18)
C11 C12 H12 120.5
C11 C12 C13 119.1(2)
C13 C12 H12 120.5
C12 C13 H13 120.1
C14 C13 C12 119.8(2)
C14 C13 H13 120.1
C13 C14 C15 122.6(2)
C13 C14 Cl1 118.87(17)
C15 C14 Cl1 118.50(18)
C14 C15 H15 121.5
C16 C15 C14 117.0(2)
C16 C15 H15 121.5
C11 C16 N1 109.83(18)
C15 C16 C11 121.91(19)
C15 C16 N1 128.3(2)
N1 C17 C10 106.70(18)
O1 C17 C10 126.8(2)
O1 C17 N1 126.5(2)
O2 C18 N1 122.6(2)
O2 C18 O3 126.7(2)
O3 C18 N1 110.7(2)
C20A C19 C20 28.0(14)
C20A C19 C21 125.8(17)
C20A C19 C22A 108.4(11)
C20A C19 O3 103.5(13)
C21 C19 C20 105.3(15)
C21 C19 C22A 93.2(13)
C21A C19 C20 92.6(15)
C21A C19 C20A 116.8(16)
C21A C19 C21 16(2)
C21A C19 C22 133.2(13)
C21A C19 C22A 109.2(11)
C21A C19 O3 107.1(15)
C22 C19 C20 112.0(12)
C22 C19 C20A 84.5(12)
C22 C19 C21 117.8(14)
C22 C19 C22A 26.9(9)
C22 C19 O3 107.3(8)
C22A C19 C20 133.5(12)
O3 C19 C20 99.3(11)
O3 C19 C21 113.7(15)
O3 C19 C22A 111.8(7)
C19 C20 H20A 109.5
C19 C20 H20B 109.5
C19 C20 H20C 109.5
C19 C20A H20D 109.5
C19 C20A H20E 109.5
C19 C20A H20F 109.5
H20D C20A H20E 109.5
H20D C20A H20F 109.5
H20E C20A H20F 109.5
C19 C21 H21A 109.5
C19 C21 H21B 109.5
C19 C21 H21C 109.5
C19 C21A H21D 109.5
C19 C21A H21E 109.5
C19 C21A H21F 109.5
H21D C21A H21E 109.5
H21D C21A H21F 109.5
H21E C21A H21F 109.5
C19 C22 H22A 109.5
C19 C22 H22B 109.5
C19 C22 H22C 109.5
C19 C22A H22D 109.5
C19 C22A H22E 109.5
C19 C22A H22F 109.5
H22D C22A H22E 109.5
H22D C22A H22F 109.5
H22E C22A H22F 109.5
C17 N1 C16 109.48(17)
C18 N1 C16 123.20(18)
C18 N1 C17 127.26(18)
C18 O3 C19 121.3(2)

loop_
_geom_bond_atom_site_label_1
_geom_bond_atom_site_label_2
_geom_bond_distance
C1 H1 0.9300
C1 C2 1.387(5)
C1 C6 1.390(4)
C2 H2 0.9300
C2 C3 1.378(7)
C3 H3 0.9300
C3 C4 1.380(7)
C4 H4 0.9300
C4 C5 1.390(4)
C5 C6 1.383(4)
C5 C9 1.499(5)
C6 C7 1.484(4)
C7 H7 0.9800
C7 C8 1.505(4)
C7 C10 1.541(4)
C8 H8 0.9800
C8 C9 1.505(4)
C8 C10 1.537(4)
C9 H9 0.9300
C10 C11 1.482(3)
C10 C17 1.488(3)
C11 C12 1.382(3)
C11 C16 1.398(3)
C12 H12 0.9300
C12 C13 1.401(4)
C13 H13 0.9300
C13 C14 1.369(4)
C14 C15 1.385(3)
C14 Cl1 1.741(2)
C15 H15 0.9300
C15 C16 1.384(3)
C16 N1 1.430(2)
C17 N1 1.417(3)
C17 O1 1.202(3)
C18 N1 1.404(3)
C18 O2 1.188(3)
C18 O3 1.301(3)
C19 C20 1.64(2)
C19 C20A 1.46(3)
C19 C21 1.57(4)
C19 C21A 1.42(4)
C19 C22 1.43(3)
C19 C22A 1.60(3)
C19 O3 1.489(3)
C20 H20A 0.9600
C20 H20B 0.9600
C20 H20C 0.9600
C20A H20D 0.9600
C20A H20E 0.9600
C20A H20F 0.9600
C21 H21A 0.9600
C21 H21B 0.9600
C21 H21C 0.9600
C21A H21D 0.9600
C21A H21E 0.9600
C21A H21F 0.9600
C22 H22A 0.9600
C22 H22B 0.9600
C22 H22C 0.9600
C22A H22D 0.9600
C22A H22E 0.9600
C22A H22F 0.9600

loop_
_geom_torsion_atom_site_label_1
_geom_torsion_atom_site_label_2
_geom_torsion_atom_site_label_3
_geom_torsion_atom_site_label_4
_geom_torsion
C1 C2 C3 C4 0.6(6)
C1 C6 C7 C8 179.5(3)
C1 C6 C7 C10 -116.2(3)
C2 C1 C6 C5 0.6(4)
C2 C1 C6 C7 -178.2(3)
C2 C3 C4 C5 0.2(6)
C3 C4 C5 C6 -0.6(5)
C3 C4 C5 C9 179.2(3)
C4 C5 C6 C1 0.2(4)
C4 C5 C6 C7 179.2(2)
C4 C5 C9 C8 -179.4(3)
C5 C6 C7 C8 0.6(3)
C5 C6 C7 C10 64.9(3)
C6 C1 C2 C3 -1.0(5)
C6 C5 C9 C8 0.4(3)
C6 C7 C8 C9 -0.3(3)
C6 C7 C8 C10 112.6(2)
C6 C7 C10 C8 -92.9(3)
C6 C7 C10 C11 23.3(4)
C6 C7 C10 C17 163.8(2)
C7 C8 C9 C5 -0.1(3)
C7 C8 C10 C11 -117.9(3)
C7 C8 C10 C17 105.1(2)
C7 C10 C11 C12 -34.8(5)
C7 C10 C11 C16 146.2(3)
C7 C10 C17 N1 -153.1(2)
C7 C10 C17 O1 28.7(4)
C8 C7 C10 C11 116.2(3)
C8 C7 C10 C17 -103.3(3)
C8 C10 C11 C12 43.3(5)
C8 C10 C11 C16 -135.7(3)
C8 C10 C17 N1 142.3(2)
C8 C10 C17 O1 -35.8(4)
C9 C5 C6 C1 -179.6(3)
C9 C5 C6 C7 -0.7(3)
C9 C8 C10 C7 96.7(3)
C9 C8 C10 C11 -21.2(4)
C9 C8 C10 C17 -158.2(2)
C10 C7 C8 C9 -112.9(2)
C10 C8 C9 C5 -66.5(3)
C10 C11 C12 C13 -179.0(3)
C10 C11 C16 C15 177.8(2)
C10 C11 C16 N1 -1.8(3)
C10 C17 N1 C16 2.9(3)
C10 C17 N1 C18 -179.8(3)
C11 C10 C17 N1 -3.9(3)
C11 C10 C17 O1 178.0(3)
C11 C12 C13 C14 1.6(5)
C11 C16 N1 C17 -0.7(3)
C11 C16 N1 C18 -178.1(3)
C12 C11 C16 C15 -1.3(4)
C12 C11 C16 N1 179.0(3)
C12 C13 C14 C15 -1.8(5)
C12 C13 C14 Cl1 178.6(3)
C13 C14 C15 C16 0.4(4)
C14 C15 C16 C11 1.2(4)
C14 C15 C16 N1 -179.3(3)
C15 C16 N1 C17 179.7(3)
C15 C16 N1 C18 2.3(4)
C16 C11 C12 C13 -0.1(5)
C17 C10 C11 C12 -177.5(3)
C17 C10 C11 C16 3.5(3)
C20 C19 O3 C18 -166.4(10)
C20A C19 O3 C18 165.4(9)
C21 C19 O3 C18 -55.1(13)
C21A C19 O3 C18 -70.7(12)
C22 C19 O3 C18 77.0(9)
C22A C19 O3 C18 48.8(8)
Cl1 C14 C15 C16 -180.0(2)
N1 C18 O3 C19 -177.6(3)
O1 C17 N1 C16 -179.0(3)
O1 C17 N1 C18 -1.7(5)
O2 C18 N1 C16 4.1(5)
O2 C18 N1 C17 -172.8(3)
O2 C18 O3 C19 2.3(6)
O3 C18 N1 C16 -176.0(3)
O3 C18 N1 C17 7.1(5)
